data_1561342
loop_
_publ_author_name
'Padalwar, Nitin Balkrushna'
'Vidyasagar, Kanamaluru'

_publ_section_title
;
 Synthetic and structural investigations of mercurous and mercuric
 organophosphonates and phenylarsonates
;
_journal_name_full 'Journal of Solid State Chemistry'
_journal_page_first 83
_journal_page_last 94
_journal_paper_doi 10.1016/j.jssc.2016.08.012
_journal_volume 243
_journal_year 2016
_chemical_formula_moiety 'C7 H9 Hg O4 P'
_chemical_formula_sum 'C7 H9 Hg O4 P'
_chemical_formula_weight 388.70
_space_group_IT_number 14
_space_group_name_Hall '-P 2ybc'
_space_group_name_H-M_alt 'P 1 21/c 1'
_symmetry_cell_setting monoclinic
_symmetry_space_group_name_Hall '-P 2ybc'
_symmetry_space_group_name_H-M 'P 1 21/c 1'
_atom_sites_solution_hydrogens geom
_atom_sites_solution_primary direct
_atom_sites_solution_secondary difmap
_audit_creation_method SHELXL-97
_cell_angle_alpha 90.00
_cell_angle_beta 93.592(4)
_cell_angle_gamma 90.00
_cell_formula_units_Z 4
_cell_length_a 15.1488(12)
_cell_length_b 5.9835(5)
_cell_length_c 10.4012(8)
_cell_measurement_reflns_used 6498
_cell_measurement_temperature 293(2)
_cell_measurement_theta_max 33.80
_cell_measurement_theta_min 1.35
_cell_volume 940.94(13)
_computing_cell_refinement APEXII,Bruker,2004
_computing_data_collection APEXII,Bruker,2004
_computing_data_reduction SAINT,Bruker,2004
_computing_molecular_graphics 'ORTEP-3 (Farrugia, 1997)'
_computing_publication_material 'SHELXL-97 (Sheldrick, 1997)'
_computing_structure_refinement 'SHELXL-97 (Sheldrick, 1997)'
_computing_structure_solution 'SHELXS-97 (Sheldrick, 1997)'
_diffrn_ambient_temperature 293(2)
_diffrn_measured_fraction_theta_full 0.734
_diffrn_measured_fraction_theta_max 0.734
_diffrn_measurement_device_type 'Bruker ApexII ccd area detector'
_diffrn_measurement_method 'phi and omega scans'
_diffrn_radiation_monochromator graphite
_diffrn_radiation_source 'fine-focus sealed tube'
_diffrn_radiation_type MoK\a
_diffrn_radiation_wavelength 0.71073
_diffrn_reflns_av_R_equivalents 0.0547
_diffrn_reflns_av_sigmaI/netI 0.0826
_diffrn_reflns_limit_h_max 22
_diffrn_reflns_limit_h_min -21
_diffrn_reflns_limit_k_max 8
_diffrn_reflns_limit_k_min -7
_diffrn_reflns_limit_l_max 15
_diffrn_reflns_limit_l_min -15
_diffrn_reflns_number 6498
_diffrn_reflns_theta_full 33.80
_diffrn_reflns_theta_max 33.80
_diffrn_reflns_theta_min 1.35
_exptl_absorpt_coefficient_mu 16.505
_exptl_absorpt_correction_T_max 0.4925
_exptl_absorpt_correction_T_min 0.1369
_exptl_absorpt_correction_type multi-scan
_exptl_absorpt_process_details SADABS(Bruker,2004)
_exptl_crystal_colour colorless
_exptl_crystal_density_diffrn 2.744
_exptl_crystal_density_method 'not measured'
_exptl_crystal_description platelet
_exptl_crystal_F_000 712
_exptl_crystal_size_max 0.20
_exptl_crystal_size_mid 0.15
_exptl_crystal_size_min 0.05
_refine_diff_density_max 8.514
_refine_diff_density_min -4.762
_refine_diff_density_rms 0.872
_refine_ls_extinction_coef 0.0058(9)
_refine_ls_extinction_expression Fc^*^=kFc[1+0.001xFc^2^\l^3^/sin(2\q)]^-1/4^
_refine_ls_extinction_method SHELXL
_refine_ls_goodness_of_fit_ref 1.045
_refine_ls_hydrogen_treatment mixed
_refine_ls_matrix_type full
_refine_ls_number_parameters 119
_refine_ls_number_reflns 2781
_refine_ls_number_restraints 0
_refine_ls_restrained_S_all 1.045
_refine_ls_R_factor_all 0.1080
_refine_ls_R_factor_gt 0.0666
_refine_ls_shift/su_max 0.001
_refine_ls_shift/su_mean 0.000
_refine_ls_structure_factor_coef Fsqd
_refine_ls_weighting_details 'calc w=1/[\s^2^(Fo^2^)+(0.1455P)^2^+0.0000P] where P=(Fo^2^+2Fc^2^)/3'
_refine_ls_weighting_scheme calc
_refine_ls_wR_factor_gt 0.1755
_refine_ls_wR_factor_ref 0.2210
_reflns_number_gt 1930
_reflns_number_total 2781
_reflns_threshold_expression >2sigma(I)
_cod_data_source_file JSSC-2016-243-83.cif
_cod_data_source_block HgO4PC7H9
_cod_original_sg_symbol_Hall -P2ybc
_cod_original_sg_symbol_H-M P21/c
_cod_database_code 1561342

loop_
_symmetry_equiv_pos_as_xyz
'x, y, z'
'-x, y+1/2, -z+1/2'
'-x, -y, -z'
'x, -y-1/2, z-1/2'

loop_
_atom_site_label
_atom_site_type_symbol
_atom_site_fract_x
_atom_site_fract_y
_atom_site_fract_z
_atom_site_U_iso_or_equiv
_atom_site_adp_type
_atom_site_occupancy
_atom_site_symmetry_multiplicity
_atom_site_calc_flag
_atom_site_refinement_flags
_atom_site_disorder_assembly
_atom_site_disorder_group
Hg1 Hg 1.01618(4) 0.72291(9) 0.63371(5) 0.0248(3) Uani 1 1 d . . .
P1 P 0.8834(2) 0.6856(5) 0.8610(3) 0.0179(7) Uani 1 1 d . . .
O1 O 0.9492(7) 0.8552(16) 0.9190(8) 0.025(2) Uani 1 1 d . . .
O2 O 0.8941(6) 0.4582(15) 0.9347(7) 0.024(2) Uani 1 1 d . . .
O3 O 0.8932(6) 0.6446(17) 0.7170(8) 0.0216(19) Uani 1 1 d . . .
O1W O 1.1423(9) 0.6805(18) 0.8150(10) 0.037(3) Uani 1 1 d . . .
C1 C 0.7723(11) 0.779(2) 0.8819(14) 0.027(3) Uani 1 1 d . . .
H1A H 0.7631 0.7842 0.9733 0.033 Uiso 1 1 calc R . .
H1B H 0.7656 0.9294 0.8483 0.033 Uiso 1 1 calc R . .
C2 C 0.7027(10) 0.635(3) 0.8174(14) 0.033(3) Uani 1 1 d . . .
C3 C 0.6627(14) 0.694(3) 0.697(2) 0.046(5) Uani 1 1 d . . .
H3 H 0.6769 0.8293 0.6600 0.056 Uiso 1 1 calc R . .
C4 C 0.6032(14) 0.555(5) 0.6342(19) 0.065(6) Uani 1 1 d . . .
H4 H 0.5792 0.5937 0.5528 0.078 Uiso 1 1 calc R . .
C5 C 0.5784(13) 0.360(5) 0.689(2) 0.065(6) Uani 1 1 d . . .
H5 H 0.5363 0.2686 0.6464 0.079 Uiso 1 1 calc R . .
C6 C 0.615(2) 0.298(4) 0.806(3) 0.066(7) Uani 1 1 d . . .
H6 H 0.5992 0.1629 0.8427 0.079 Uiso 1 1 calc R . .
C7 C 0.6760(13) 0.438(4) 0.8707(17) 0.050(5) Uani 1 1 d . . .
H7 H 0.6994 0.3980 0.9521 0.059 Uiso 1 1 calc R . .

loop_
_atom_site_aniso_label
_atom_site_aniso_U_11
_atom_site_aniso_U_22
_atom_site_aniso_U_33
_atom_site_aniso_U_23
_atom_site_aniso_U_13
_atom_site_aniso_U_12
Hg1 0.0410(4) 0.0148(4) 0.0187(3) 0.00059(16) 0.0012(2) -0.0047(2)
P1 0.0313(18) 0.0097(16) 0.0126(13) -0.0004(10) 0.0016(12) -0.0013(13)
O1 0.046(6) 0.013(5) 0.016(4) -0.003(3) -0.004(4) -0.003(5)
O2 0.039(6) 0.014(5) 0.019(4) 0.004(3) 0.006(4) 0.007(4)
O3 0.026(5) 0.020(5) 0.019(4) 0.002(3) 0.002(3) 0.001(4)
O1W 0.069(9) 0.020(6) 0.021(5) -0.003(4) 0.001(5) 0.003(6)
C1 0.030(7) 0.031(9) 0.021(7) -0.005(5) -0.003(5) 0.002(6)
C2 0.031(8) 0.031(9) 0.038(8) 0.003(6) 0.008(6) 0.000(7)
C3 0.039(10) 0.048(12) 0.052(11) 0.014(9) 0.005(8) 0.011(9)
C4 0.058(13) 0.09(2) 0.044(10) -0.006(11) -0.007(9) -0.003(13)
C5 0.040(11) 0.071(17) 0.085(17) -0.017(14) -0.004(11) -0.007(12)
C6 0.069(17) 0.047(15) 0.083(19) 0.005(11) 0.016(14) 0.001(12)
C7 0.055(12) 0.044(12) 0.049(10) 0.003(8) 0.008(9) -0.005(10)

loop_
_atom_type_symbol
_atom_type_description
_atom_type_scat_dispersion_real
_atom_type_scat_dispersion_imag
_atom_type_scat_source
C C 0.0033 0.0016 'International Tables Vol C Tables 4.2.6.8 and 6.1.1.4'
H H 0.0000 0.0000 'International Tables Vol C Tables 4.2.6.8 and 6.1.1.4'
O O 0.0106 0.0060 'International Tables Vol C Tables 4.2.6.8 and 6.1.1.4'
P P 0.1023 0.0942 'International Tables Vol C Tables 4.2.6.8 and 6.1.1.4'
Hg Hg -2.3894 9.2266 'International Tables Vol C Tables 4.2.6.8 and 6.1.1.4'

loop_
_geom_angle_atom_site_label_1
_geom_angle_atom_site_label_2
_geom_angle_atom_site_label_3
_geom_angle
_geom_angle_site_symmetry_1
_geom_angle_site_symmetry_3
O2 Hg1 O3 150.7(4) 2_756 .
O2 Hg1 O1 113.0(3) 2_756 2_746
O3 Hg1 O1 95.9(4) . 2_746
O2 Hg1 O1 93.4(3) 2_756 4_575
O3 Hg1 O1 90.3(3) . 4_575
O1 Hg1 O1 72.0(4) 2_746 4_575
O2 Hg1 O1W 81.4(4) 2_756 .
O3 Hg1 O1W 107.5(3) . .
O1 Hg1 O1W 85.0(3) 2_746 .
O1 Hg1 O1W 152.4(4) 4_575 .
O1 P1 O3 113.2(5) . .
O1 P1 O2 109.9(5) . .
O3 P1 O2 109.0(5) . .
O1 P1 C1 109.9(6) . .
O3 P1 C1 108.4(6) . .
O2 P1 C1 106.2(6) . .
P1 O1 Hg1 133.4(5) . 2_756
P1 O1 Hg1 117.4(5) . 4_576
Hg1 O1 Hg1 108.0(4) 2_756 4_576
P1 O2 Hg1 117.6(5) . 2_746
P1 O3 Hg1 119.8(5) . .
C2 C1 P1 114.1(10) . .
C7 C2 C3 117.1(17) . .
C7 C2 C1 122.1(15) . .
C3 C2 C1 120.8(16) . .
C4 C3 C2 120.8(19) . .
C3 C4 C5 121(2) . .
C6 C5 C4 120(2) . .
C5 C6 C7 119(2) . .
C2 C7 C6 122(2) . .

loop_
_geom_bond_atom_site_label_1
_geom_bond_atom_site_label_2
_geom_bond_distance
_geom_bond_site_symmetry_2
Hg1 O2 2.111(9) 2_756
Hg1 O3 2.154(9) .
Hg1 O1 2.335(10) 2_746
Hg1 O1 2.440(9) 4_575
Hg1 O1W 2.612(12) .
P1 O1 1.520(10) .
P1 O3 1.534(9) .
P1 O2 1.565(9) .
P1 C1 1.800(16) .
O1 Hg1 2.335(10) 2_756
O1 Hg1 2.440(9) 4_576
O2 Hg1 2.111(9) 2_746
C1 C2 1.49(2) .
C2 C7 1.37(3) .
C2 C3 1.40(2) .
C3 C4 1.36(3) .
C4 C5 1.36(3) .
C5 C6 1.35(4) .
C6 C7 1.39(3) .
